data_7235905
loop_
_publ_author_name
'Li, Ya-Nan'
'Huo, Li-Hua'
'Deng, Zhao-Peng'
'Xie, Xin-Yu'
'Zhu, Zhi-Biao'
'Gao, Shan'

_publ_section_title
;
 Nature of reactant and influence of water on the supramolecular patterns
 and luminescent properties of organic salts comprising
 (1,1&#x2032;-biphenyl)-4,4&#x2032;-disulfonate and triphenylmethanaminium
;
_journal_issue 52
_journal_name_full 'RSC Advances'
_journal_page_first 41692
_journal_paper_doi 10.1039/C5RA04497A
_journal_volume 5
_journal_year 2015
_chemical_formula_moiety 'C12 H8 O6 S2, 2(C19 H18 N), H2 O'
_chemical_formula_sum 'C50 H46 N2 O7 S2'
_chemical_formula_weight 851.01
_space_group_IT_number 2
_space_group_name_Hall '-P 1'
_space_group_name_H-M_alt 'P -1'
_symmetry_cell_setting triclinic
_symmetry_space_group_name_Hall '-P 1'
_symmetry_space_group_name_H-M 'P -1'
_atom_sites_solution_hydrogens geom
_atom_sites_solution_primary direct
_atom_sites_solution_secondary difmap
_audit_creation_method SHELXL-97
_audit_update_record
;
2015-01-22 deposited with the CCDC.
2015-04-22 downloaded from the CCDC.
;
_cell_angle_alpha 113.82(2)
_cell_angle_beta 90.15(2)
_cell_angle_gamma 111.63(2)
_cell_formula_units_Z 2
_cell_length_a 13.412(4)
_cell_length_b 13.544(3)
_cell_length_c 14.951(4)
_cell_measurement_reflns_used 2312
_cell_measurement_temperature 295(2)
_cell_measurement_theta_max 27.50
_cell_measurement_theta_min 3.29
_cell_volume 2272.6(12)
_computing_cell_refinement
;
CrysAlis Pro (Agilent, 2013)
;
_computing_data_collection
;
CrysAlis Pro (Agilent, 2013)
;
_computing_data_reduction
;
CrysAlis Pro (Agilent, 2013)
;
_computing_molecular_graphics '(K. Brandenburg, Diamond 3.1, 2009)'
_computing_publication_material '(K. Brandenburg, Diamond 3.1, 2009)'
_computing_structure_refinement 'SHELXL-97 (Sheldrick, 1997)'
_computing_structure_solution 'SHELXS-97 (Sheldrick, 1990)'
_diffrn_ambient_temperature 295(2)
_diffrn_detector_area_resol_mean 16.1954
_diffrn_measured_fraction_theta_full 0.984
_diffrn_measured_fraction_theta_max 0.984
_diffrn_measurement_device_type 'Xcalibur, Eos'
_diffrn_measurement_method '\w scans'
_diffrn_radiation_monochromator graphite
_diffrn_radiation_source 'Enhance (Mo) X-ray Source'
_diffrn_radiation_type MoK\a
_diffrn_radiation_wavelength 0.71073
_diffrn_reflns_av_R_equivalents 0.0275
_diffrn_reflns_av_sigmaI/netI 0.0655
_diffrn_reflns_limit_h_max 16
_diffrn_reflns_limit_h_min -17
_diffrn_reflns_limit_k_max 12
_diffrn_reflns_limit_k_min -17
_diffrn_reflns_limit_l_max 19
_diffrn_reflns_limit_l_min -15
_diffrn_reflns_number 13476
_diffrn_reflns_theta_full 27.56
_diffrn_reflns_theta_max 27.56
_diffrn_reflns_theta_min 3.29
_exptl_absorpt_coefficient_mu 0.170
_exptl_absorpt_correction_T_max 0.9749
_exptl_absorpt_correction_T_min 0.9635
_exptl_absorpt_correction_type multi-scan
_exptl_absorpt_process_details
; 
CrysAlis Pro (Agilent, 2013)
Empirical absorption correction using spherical harmonics,
 implemented in SCALE3 ABSPACK scaling algorithm. 
;
_exptl_crystal_colour colorless
_exptl_crystal_density_diffrn 1.244
_exptl_crystal_density_method 'not measured'
_exptl_crystal_description prism
_exptl_crystal_F_000 896
_exptl_crystal_size_max 0.22
_exptl_crystal_size_mid 0.19
_exptl_crystal_size_min 0.15
_refine_diff_density_max 0.263
_refine_diff_density_min -0.426
_refine_diff_density_rms 0.051
_refine_ls_extinction_method none
_refine_ls_goodness_of_fit_ref 1.036
_refine_ls_hydrogen_treatment mixed
_refine_ls_matrix_type full
_refine_ls_number_parameters 574
_refine_ls_number_reflns 10365
_refine_ls_number_restraints 15
_refine_ls_restrained_S_all 1.036
_refine_ls_R_factor_all 0.0881
_refine_ls_R_factor_gt 0.0540
_refine_ls_shift/su_max 0.000
_refine_ls_shift/su_mean 0.000
_refine_ls_structure_factor_coef Fsqd
_refine_ls_weighting_details 'calc w=1/[\s^2^(Fo^2^)+(0.0535P)^2^+0.0000P] where P=(Fo^2^+2Fc^2^)/3'
_refine_ls_weighting_scheme calc
_refine_ls_wR_factor_gt 0.1165
_refine_ls_wR_factor_ref 0.1406
_reflns_number_gt 6853
_reflns_number_total 10365
_reflns_threshold_expression >2sigma(I)
_cod_data_source_file c5ra04497a2.cif
_cod_data_source_block 1
_cod_original_cell_volume 2272.8(10)
_cod_database_code 7235905

loop_
_symmetry_equiv_pos_as_xyz
'x, y, z'
'-x, -y, -z'

loop_
_atom_site_label
_atom_site_type_symbol
_atom_site_fract_x
_atom_site_fract_y
_atom_site_fract_z
_atom_site_U_iso_or_equiv
_atom_site_adp_type
_atom_site_occupancy
_atom_site_symmetry_multiplicity
_atom_site_calc_flag
_atom_site_refinement_flags
S1 S 0.20210(4) 0.96224(4) 0.49849(4) 0.03324(14) Uani 1 1 d .
S2 S 0.21827(5) 0.29617(5) -0.18198(4) 0.04072(15) Uani 1 1 d .
O1 O 0.23761(14) 0.93195(13) 0.57118(10) 0.0527(4) Uani 1 1 d .
O1W O 0.44642(14) 0.23056(16) -0.31858(13) 0.0569(5) Uani 1 1 d D
H1W1 H 0.418(2) 0.276(2) -0.2831(15) 0.085 Uiso 1 1 d D
H1W2 H 0.4081(19) 0.189(2) -0.3768(10) 0.085 Uiso 1 1 d D
O2 O 0.09087(12) 0.95247(12) 0.49572(10) 0.0447(4) Uani 1 1 d .
O3 O 0.27565(12) 1.07934(12) 0.50950(11) 0.0435(4) Uani 1 1 d .
O4 O 0.13892(15) 0.28031(16) -0.25718(11) 0.0674(5) Uani 1 1 d .
O5 O 0.19360(14) 0.19131(13) -0.16591(12) 0.0566(5) Uani 1 1 d .
O6 O 0.32867(14) 0.34339(14) -0.19778(12) 0.0615(5) Uani 1 1 d .
N1 N 0.33179(15) 1.07629(15) 0.76692(12) 0.0371(4) Uani 1 1 d D
H1N1 H 0.2944(13) 1.0174(11) 0.7119(10) 0.056 Uiso 1 1 d D
H1N2 H 0.2894(13) 1.1117(15) 0.7938(13) 0.056 Uiso 1 1 d D
H1N3 H 0.3816(12) 1.1274(13) 0.7510(14) 0.056 Uiso 1 1 d D
N2 N 0.12809(14) 0.20170(14) -0.46087(12) 0.0342(4) Uani 1 1 d D
H2N1 H 0.1656(13) 0.1586(14) -0.4739(13) 0.051 Uiso 1 1 d D
H2N2 H 0.0591(8) 0.1509(14) -0.4780(13) 0.051 Uiso 1 1 d D
H2N3 H 0.1375(14) 0.2367(15) -0.3954(7) 0.051 Uiso 1 1 d D
C1 C 0.38220(17) 1.04436(18) 0.83559(14) 0.0354(5) Uani 1 1 d .
C2 C 0.29375(18) 0.93778(18) 0.84231(15) 0.0390(5) Uani 1 1 d .
C3 C 0.1889(2) 0.9305(2) 0.8485(2) 0.0613(7) Uani 1 1 d .
H3A H 0.1707 0.9895 0.8463 0.074 Uiso 1 1 calc R
C4 C 0.1102(2) 0.8356(3) 0.8578(2) 0.0821(10) Uani 1 1 d .
H4A H 0.0397 0.8314 0.8615 0.098 Uiso 1 1 calc R
C5 C 0.1359(3) 0.7481(3) 0.8616(2) 0.0852(10) Uani 1 1 d .
H5A H 0.0830 0.6845 0.8675 0.102 Uiso 1 1 calc R
C6 C 0.2393(3) 0.7551(3) 0.8565(2) 0.0803(9) Uani 1 1 d .
H6A H 0.2576 0.6968 0.8603 0.096 Uiso 1 1 calc R
C7 C 0.3175(2) 0.8485(2) 0.8459(2) 0.0596(7) Uani 1 1 d .
H7A H 0.3875 0.8511 0.8410 0.072 Uiso 1 1 calc R
C8 C 0.47592(18) 1.01512(19) 0.79205(16) 0.0386(5) Uani 1 1 d .
C9 C 0.4609(2) 0.9408(2) 0.69201(17) 0.0496(6) Uani 1 1 d .
H9A H 0.3948 0.9125 0.6510 0.060 Uiso 1 1 calc R
C10 C 0.5430(2) 0.9085(2) 0.6528(2) 0.0619(7) Uani 1 1 d .
H10A H 0.5326 0.8597 0.5854 0.074 Uiso 1 1 calc R
C11 C 0.6404(2) 0.9483(2) 0.7132(2) 0.0631(7) Uani 1 1 d .
H11A H 0.6954 0.9256 0.6868 0.076 Uiso 1 1 calc R
C12 C 0.6563(2) 1.0210(3) 0.8115(2) 0.0636(7) Uani 1 1 d .
H12A H 0.7223 1.0480 0.8521 0.076 Uiso 1 1 calc R
C13 C 0.5748(2) 1.0550(2) 0.85152(19) 0.0542(6) Uani 1 1 d .
H13A H 0.5865 1.1049 0.9188 0.065 Uiso 1 1 calc R
C14 C 0.42361(17) 1.15493(18) 0.93705(14) 0.0370(5) Uani 1 1 d .
C15 C 0.4107(2) 1.1442(2) 1.02418(16) 0.0504(6) Uani 1 1 d .
H15A H 0.3733 1.0704 1.0226 0.061 Uiso 1 1 calc R
C16 C 0.4536(2) 1.2445(2) 1.11526(18) 0.0662(8) Uani 1 1 d .
H16A H 0.4455 1.2364 1.1740 0.079 Uiso 1 1 calc R
C17 C 0.5074(2) 1.3541(2) 1.11919(19) 0.0639(7) Uani 1 1 d .
H17A H 0.5353 1.4202 1.1802 0.077 Uiso 1 1 calc R
C18 C 0.5200(2) 1.3659(2) 1.03231(19) 0.0623(7) Uani 1 1 d .
H18A H 0.5555 1.4402 1.0342 0.075 Uiso 1 1 calc R
C19 C 0.4794(2) 1.2666(2) 0.94206(17) 0.0518(6) Uani 1 1 d .
H19A H 0.4898 1.2749 0.8836 0.062 Uiso 1 1 calc R
C20 C 0.14698(17) 0.28545(17) -0.50869(15) 0.0359(5) Uani 1 1 d .
C21 C 0.05382(18) 0.32717(18) -0.49015(17) 0.0424(5) Uani 1 1 d .
C22 C 0.0397(2) 0.3834(2) -0.3942(2) 0.0598(7) Uani 1 1 d .
H22A H 0.0881 0.3979 -0.3412 0.072 Uiso 1 1 calc R
C23 C -0.0456(3) 0.4181(3) -0.3760(2) 0.0731(9) Uani 1 1 d .
H23A H -0.0535 0.4574 -0.3109 0.088 Uiso 1 1 calc R
C24 C -0.1188(2) 0.3949(3) -0.4538(3) 0.0750(9) Uani 1 1 d .
H24A H -0.1772 0.4170 -0.4416 0.090 Uiso 1 1 calc R
C25 C -0.1056(2) 0.3395(2) -0.5486(3) 0.0695(8) Uani 1 1 d .
H25A H -0.1549 0.3243 -0.6013 0.083 Uiso 1 1 calc R
C26 C -0.02000(19) 0.3058(2) -0.5674(2) 0.0529(6) Uani 1 1 d .
H26A H -0.0117 0.2683 -0.6327 0.064 Uiso 1 1 calc R
C27 C 0.14352(17) 0.21606(19) -0.61947(15) 0.0397(5) Uani 1 1 d .
C28 C 0.0774(2) 0.0961(2) -0.67214(17) 0.0507(6) Uani 1 1 d .
H28A H 0.0360 0.0553 -0.6386 0.061 Uiso 1 1 calc R
C29 C 0.0723(2) 0.0368(2) -0.77288(19) 0.0636(7) Uani 1 1 d .
H29A H 0.0281 -0.0433 -0.8066 0.076 Uiso 1 1 calc R
C30 C 0.1321(3) 0.0958(3) -0.8230(2) 0.0725(9) Uani 1 1 d .
H30A H 0.1293 0.0558 -0.8908 0.087 Uiso 1 1 calc R
C31 C 0.1969(2) 0.2149(3) -0.7729(2) 0.0734(9) Uani 1 1 d .
H31A H 0.2370 0.2551 -0.8075 0.088 Uiso 1 1 calc R
C32 C 0.2025(2) 0.2747(2) -0.67228(19) 0.0560(7) Uani 1 1 d .
H32A H 0.2461 0.3551 -0.6394 0.067 Uiso 1 1 calc R
C33 C 0.26008(18) 0.38641(18) -0.45811(15) 0.0382(5) Uani 1 1 d .
C34 C 0.34911(19) 0.3615(2) -0.44822(17) 0.0473(6) Uani 1 1 d .
H34A H 0.3399 0.2835 -0.4698 0.057 Uiso 1 1 calc R
C35 C 0.4520(2) 0.4510(2) -0.40663(18) 0.0601(7) Uani 1 1 d .
H35A H 0.5109 0.4326 -0.3993 0.072 Uiso 1 1 calc R
C36 C 0.4680(2) 0.5668(3) -0.37607(18) 0.0661(8) Uani 1 1 d .
H36A H 0.5376 0.6265 -0.3492 0.079 Uiso 1 1 calc R
C37 C 0.3822(3) 0.5932(2) -0.3853(2) 0.0719(9) Uani 1 1 d .
H37A H 0.3927 0.6715 -0.3645 0.086 Uiso 1 1 calc R
C38 C 0.2778(2) 0.5040(2) -0.42582(19) 0.0582(7) Uani 1 1 d .
H38A H 0.2192 0.5235 -0.4313 0.070 Uiso 1 1 calc R
C39 C 0.21050(17) 0.40612(17) -0.06944(14) 0.0380(5) Uani 1 1 d .
C40 C 0.2471(2) 0.4137(2) 0.01989(16) 0.0554(7) Uani 1 1 d .
H40A H 0.2712 0.3582 0.0216 0.066 Uiso 1 1 calc R
C41 C 0.2478(2) 0.5051(2) 0.10785(16) 0.0569(7) Uani 1 1 d .
H41A H 0.2732 0.5104 0.1682 0.068 Uiso 1 1 calc R
C42 C 0.21171(18) 0.58790(18) 0.10746(15) 0.0385(5) Uani 1 1 d .
C43 C 0.1744(2) 0.57746(19) 0.01660(15) 0.0480(6) Uani 1 1 d .
H43A H 0.1491 0.6320 0.0145 0.058 Uiso 1 1 calc R
C44 C 0.1739(2) 0.48747(19) -0.07146(16) 0.0471(6) Uani 1 1 d .
H44A H 0.1487 0.4822 -0.1319 0.057 Uiso 1 1 calc R
C45 C 0.21157(18) 0.68470(18) 0.20236(14) 0.0377(5) Uani 1 1 d .
C46 C 0.29474(18) 0.73687(19) 0.28390(15) 0.0445(6) Uani 1 1 d .
H46A H 0.3522 0.7132 0.2780 0.053 Uiso 1 1 calc R
C47 C 0.29302(18) 0.82288(19) 0.37299(15) 0.0421(5) Uani 1 1 d .
H47A H 0.3492 0.8574 0.4267 0.050 Uiso 1 1 calc R
C48 C 0.20756(16) 0.85746(16) 0.38208(14) 0.0316(4) Uani 1 1 d .
C49 C 0.12586(17) 0.80956(17) 0.30153(14) 0.0368(5) Uani 1 1 d .
H49A H 0.0696 0.8351 0.3070 0.044 Uiso 1 1 calc R
C50 C 0.12880(18) 0.72283(18) 0.21235(15) 0.0397(5) Uani 1 1 d .
H50A H 0.0735 0.6899 0.1583 0.048 Uiso 1 1 calc R

loop_
_atom_site_aniso_label
_atom_site_aniso_U_11
_atom_site_aniso_U_22
_atom_site_aniso_U_33
_atom_site_aniso_U_23
_atom_site_aniso_U_13
_atom_site_aniso_U_12
S1 0.0375(3) 0.0290(3) 0.0279(3) 0.0050(2) 0.0047(2) 0.0162(2)
S2 0.0475(4) 0.0401(3) 0.0293(3) 0.0032(2) 0.0041(2) 0.0255(3)
O1 0.0806(12) 0.0481(9) 0.0300(8) 0.0092(7) 0.0006(8) 0.0355(9)
O1W 0.0508(11) 0.0649(12) 0.0551(11) 0.0221(9) 0.0063(8) 0.0281(9)
O2 0.0354(9) 0.0410(8) 0.0463(9) 0.0066(7) 0.0116(7) 0.0177(7)
O3 0.0416(9) 0.0289(7) 0.0482(9) 0.0083(6) 0.0099(7) 0.0115(7)
O4 0.0801(13) 0.0858(13) 0.0318(9) 0.0002(8) -0.0057(8) 0.0572(11)
O5 0.0733(12) 0.0392(9) 0.0553(10) 0.0111(7) 0.0204(9) 0.0312(9)
O6 0.0575(11) 0.0580(11) 0.0563(11) 0.0111(8) 0.0243(8) 0.0255(9)
N1 0.0489(12) 0.0406(10) 0.0252(9) 0.0114(7) 0.0041(8) 0.0251(9)
N2 0.0385(10) 0.0317(9) 0.0348(9) 0.0141(8) 0.0092(8) 0.0172(8)
C1 0.0404(12) 0.0390(11) 0.0289(11) 0.0130(9) 0.0040(9) 0.0201(10)
C2 0.0420(13) 0.0393(12) 0.0322(11) 0.0128(9) 0.0047(9) 0.0158(10)
C3 0.0443(16) 0.0667(17) 0.081(2) 0.0414(15) 0.0077(13) 0.0209(14)
C4 0.0484(18) 0.100(2) 0.110(3) 0.067(2) 0.0123(16) 0.0196(18)
C5 0.067(2) 0.074(2) 0.106(3) 0.055(2) 0.0073(19) 0.0004(18)
C6 0.086(2) 0.0641(19) 0.109(3) 0.0576(19) 0.025(2) 0.0278(18)
C7 0.0610(18) 0.0569(16) 0.0772(19) 0.0403(14) 0.0193(14) 0.0285(14)
C8 0.0433(13) 0.0423(12) 0.0411(12) 0.0235(10) 0.0124(10) 0.0226(10)
C9 0.0549(16) 0.0544(14) 0.0466(14) 0.0197(11) 0.0144(11) 0.0318(13)
C10 0.077(2) 0.0635(17) 0.0614(17) 0.0298(14) 0.0348(15) 0.0423(16)
C11 0.0606(18) 0.0749(19) 0.089(2) 0.0528(17) 0.0408(16) 0.0449(16)
C12 0.0461(16) 0.082(2) 0.084(2) 0.0474(17) 0.0177(14) 0.0358(15)
C13 0.0489(15) 0.0700(17) 0.0572(16) 0.0314(13) 0.0139(12) 0.0340(14)
C14 0.0383(12) 0.0440(12) 0.0287(11) 0.0138(9) 0.0035(9) 0.0190(10)
C15 0.0630(17) 0.0510(14) 0.0339(12) 0.0174(11) 0.0082(11) 0.0205(13)
C16 0.084(2) 0.0695(18) 0.0299(13) 0.0139(12) 0.0067(13) 0.0236(16)
C17 0.0705(19) 0.0571(16) 0.0376(14) 0.0034(12) -0.0015(12) 0.0176(15)
C18 0.0679(19) 0.0439(14) 0.0509(16) 0.0119(12) -0.0059(13) 0.0074(13)
C19 0.0591(16) 0.0483(14) 0.0363(13) 0.0182(11) 0.0001(11) 0.0100(12)
C20 0.0400(12) 0.0353(11) 0.0397(12) 0.0203(9) 0.0101(9) 0.0182(10)
C21 0.0446(14) 0.0372(12) 0.0589(15) 0.0289(11) 0.0199(11) 0.0217(11)
C22 0.079(2) 0.0685(17) 0.0652(17) 0.0415(14) 0.0319(14) 0.0511(16)
C23 0.099(2) 0.080(2) 0.093(2) 0.0589(18) 0.0604(19) 0.0661(19)
C24 0.065(2) 0.078(2) 0.132(3) 0.072(2) 0.048(2) 0.0516(17)
C25 0.0526(18) 0.0608(17) 0.110(3) 0.0421(17) 0.0092(16) 0.0329(15)
C26 0.0468(15) 0.0439(13) 0.0732(18) 0.0263(12) 0.0056(12) 0.0229(12)
C27 0.0380(13) 0.0489(13) 0.0372(12) 0.0202(10) 0.0070(9) 0.0212(11)
C28 0.0547(16) 0.0536(14) 0.0433(14) 0.0186(11) 0.0090(11) 0.0240(13)
C29 0.074(2) 0.0677(17) 0.0428(15) 0.0110(13) 0.0035(13) 0.0364(16)
C30 0.074(2) 0.111(3) 0.0366(15) 0.0213(16) 0.0110(14) 0.053(2)
C31 0.0635(19) 0.117(3) 0.0504(17) 0.0481(18) 0.0197(14) 0.0342(19)
C32 0.0474(15) 0.0678(17) 0.0516(15) 0.0316(13) 0.0089(12) 0.0158(13)
C33 0.0445(13) 0.0354(11) 0.0351(11) 0.0166(9) 0.0096(9) 0.0153(10)
C34 0.0426(14) 0.0474(13) 0.0529(14) 0.0249(11) 0.0083(11) 0.0159(12)
C35 0.0465(16) 0.0731(19) 0.0506(16) 0.0258(13) 0.0065(12) 0.0149(14)
C36 0.0581(19) 0.0609(18) 0.0421(15) 0.0118(12) 0.0054(12) -0.0026(15)
C37 0.079(2) 0.0368(14) 0.0694(19) 0.0109(13) 0.0137(16) 0.0053(15)
C38 0.0636(18) 0.0402(13) 0.0699(17) 0.0223(12) 0.0124(13) 0.0219(13)
C39 0.0456(13) 0.0349(11) 0.0289(11) 0.0054(9) 0.0071(9) 0.0210(10)
C40 0.088(2) 0.0542(14) 0.0378(13) 0.0142(11) 0.0090(12) 0.0494(15)
C41 0.093(2) 0.0584(15) 0.0290(12) 0.0108(11) 0.0051(12) 0.0493(15)
C42 0.0454(13) 0.0379(11) 0.0299(11) 0.0080(9) 0.0093(9) 0.0220(10)
C43 0.0726(17) 0.0455(13) 0.0358(12) 0.0127(10) 0.0085(11) 0.0395(13)
C44 0.0668(17) 0.0490(13) 0.0288(11) 0.0100(10) 0.0054(10) 0.0346(13)
C45 0.0433(13) 0.0374(11) 0.0298(11) 0.0091(9) 0.0081(9) 0.0198(10)
C46 0.0435(13) 0.0488(13) 0.0389(12) 0.0074(10) 0.0069(10) 0.0292(11)
C47 0.0388(13) 0.0447(13) 0.0339(12) 0.0045(9) 0.0007(9) 0.0217(11)
C48 0.0312(11) 0.0276(10) 0.0289(10) 0.0059(8) 0.0042(8) 0.0116(9)
C49 0.0373(12) 0.0365(11) 0.0340(11) 0.0083(9) 0.0035(9) 0.0201(10)
C50 0.0418(13) 0.0392(12) 0.0289(11) 0.0062(9) -0.0009(9) 0.0166(10)

loop_
_atom_type_symbol
_atom_type_description
_atom_type_scat_dispersion_real
_atom_type_scat_dispersion_imag
_atom_type_scat_source
C C 0.0033 0.0016 'International Tables Vol C Tables 4.2.6.8 and 6.1.1.4'
H H 0.0000 0.0000 'International Tables Vol C Tables 4.2.6.8 and 6.1.1.4'
N N 0.0061 0.0033 'International Tables Vol C Tables 4.2.6.8 and 6.1.1.4'
O O 0.0106 0.0060 'International Tables Vol C Tables 4.2.6.8 and 6.1.1.4'
S S 0.1246 0.1234 'International Tables Vol C Tables 4.2.6.8 and 6.1.1.4'

loop_
_geom_angle_atom_site_label_1
_geom_angle_atom_site_label_2
_geom_angle_atom_site_label_3
_geom_angle
O1 S1 O2 113.99(10)
O1 S1 O3 112.33(10)
O2 S1 O3 110.18(9)
O1 S1 C48 105.41(9)
O2 S1 C48 107.03(9)
O3 S1 C48 107.45(9)
O4 S2 O6 112.81(12)
O4 S2 O5 113.08(11)
O6 S2 O5 112.43(11)
O4 S2 C39 105.85(10)
O6 S2 C39 105.55(10)
O5 S2 C39 106.37(10)
H1W1 O1W H1W2 109.2(15)
C1 N1 H1N1 114.3(14)
C1 N1 H1N2 113.2(14)
H1N1 N1 H1N2 106.9(13)
C1 N1 H1N3 111.6(15)
H1N1 N1 H1N3 106.2(13)
H1N2 N1 H1N3 103.9(12)
C20 N2 H2N1 118.4(14)
C20 N2 H2N2 110.2(13)
H2N1 N2 H2N2 105.1(12)
C20 N2 H2N3 113.7(13)
H2N1 N2 H2N3 105.0(12)
H2N2 N2 H2N3 103.0(12)
N1 C1 C8 107.75(16)
N1 C1 C2 108.02(17)
C8 C1 C2 111.43(17)
N1 C1 C14 105.93(16)
C8 C1 C14 111.44(17)
C2 C1 C14 111.97(17)
C3 C2 C7 117.9(2)
C3 C2 C1 120.9(2)
C7 C2 C1 121.1(2)
C2 C3 C4 120.5(3)
C2 C3 H3A 119.7
C4 C3 H3A 119.7
C5 C4 C3 120.5(3)
C5 C4 H4A 119.8
C3 C4 H4A 119.8
C6 C5 C4 119.4(3)
C6 C5 H5A 120.3
C4 C5 H5A 120.3
C5 C6 C7 120.3(3)
C5 C6 H6A 119.8
C7 C6 H6A 119.8
C2 C7 C6 121.3(3)
C2 C7 H7A 119.3
C6 C7 H7A 119.3
C13 C8 C9 118.5(2)
C13 C8 C1 121.4(2)
C9 C8 C1 120.0(2)
C10 C9 C8 120.6(2)
C10 C9 H9A 119.7
C8 C9 H9A 119.7
C11 C10 C9 120.1(3)
C11 C10 H10A 119.9
C9 C10 H10A 119.9
C12 C11 C10 120.0(3)
C12 C11 H11A 120.0
C10 C11 H11A 120.0
C11 C12 C13 120.4(3)
C11 C12 H12A 119.8
C13 C12 H12A 119.8
C8 C13 C12 120.4(2)
C8 C13 H13A 119.8
C12 C13 H13A 119.8
C15 C14 C19 118.5(2)
C15 C14 C1 120.8(2)
C19 C14 C1 120.66(19)
C14 C15 C16 120.0(2)
C14 C15 H15A 120.0
C16 C15 H15A 120.0
C17 C16 C15 121.0(2)
C17 C16 H16A 119.5
C15 C16 H16A 119.5
C16 C17 C18 119.5(2)
C16 C17 H17A 120.2
C18 C17 H17A 120.2
C17 C18 C19 119.7(2)
C17 C18 H18A 120.2
C19 C18 H18A 120.2
C18 C19 C14 121.3(2)
C18 C19 H19A 119.3
C14 C19 H19A 119.3
N2 C20 C27 107.59(16)
N2 C20 C21 105.68(16)
C27 C20 C21 111.98(17)
N2 C20 C33 106.99(16)
C27 C20 C33 111.18(17)
C21 C20 C33 113.00(17)
C22 C21 C26 118.4(2)
C22 C21 C20 119.7(2)
C26 C21 C20 121.8(2)
C23 C22 C21 120.6(3)
C23 C22 H22A 119.7
C21 C22 H22A 119.7
C24 C23 C22 120.1(3)
C24 C23 H23A 120.0
C22 C23 H23A 120.0
C25 C24 C23 119.7(3)
C25 C24 H24A 120.1
C23 C24 H24A 120.1
C24 C25 C26 120.6(3)
C24 C25 H25A 119.7
C26 C25 H25A 119.7
C25 C26 C21 120.6(3)
C25 C26 H26A 119.7
C21 C26 H26A 119.7
C32 C27 C28 117.8(2)
C32 C27 C20 119.5(2)
C28 C27 C20 122.5(2)
C29 C28 C27 121.4(2)
C29 C28 H28A 119.3
C27 C28 H28A 119.3
C30 C29 C28 119.9(3)
C30 C29 H29A 120.1
C28 C29 H29A 120.1
C29 C30 C31 120.0(3)
C29 C30 H30A 120.0
C31 C30 H30A 120.0
C32 C31 C30 120.5(3)
C32 C31 H31A 119.7
C30 C31 H31A 119.7
C31 C32 C27 120.5(3)
C31 C32 H32A 119.7
C27 C32 H32A 119.7
C34 C33 C38 117.6(2)
C34 C33 C20 120.18(19)
C38 C33 C20 122.2(2)
C33 C34 C35 120.9(2)
C33 C34 H34A 119.6
C35 C34 H34A 119.6
C36 C35 C34 120.6(3)
C36 C35 H35A 119.7
C34 C35 H35A 119.7
C37 C36 C35 119.5(3)
C37 C36 H36A 120.3
C35 C36 H36A 120.3
C36 C37 C38 120.5(3)
C36 C37 H37A 119.8
C38 C37 H37A 119.8
C33 C38 C37 120.9(3)
C33 C38 H38A 119.5
C37 C38 H38A 119.5
C44 C39 C40 119.97(19)
C44 C39 S2 120.21(16)
C40 C39 S2 119.72(17)
C39 C40 C41 119.4(2)
C39 C40 H40A 120.3
C41 C40 H40A 120.3
C42 C41 C40 121.5(2)
C42 C41 H41A 119.2
C40 C41 H41A 119.2
C41 C42 C43 117.79(19)
C41 C42 C45 121.01(19)
C43 C42 C45 121.2(2)
C42 C43 C44 121.3(2)
C42 C43 H43A 119.3
C44 C43 H43A 119.3
C39 C44 C43 120.0(2)
C39 C44 H44A 120.0
C43 C44 H44A 120.0
C50 C45 C46 118.33(18)
C50 C45 C42 121.05(19)
C46 C45 C42 120.60(19)
C47 C46 C45 121.0(2)
C47 C46 H46A 119.5
C45 C46 H46A 119.5
C48 C47 C46 119.60(19)
C48 C47 H47A 120.2
C46 C47 H47A 120.2
C47 C48 C49 120.42(18)
C47 C48 S1 119.38(15)
C49 C48 S1 120.19(16)
C48 C49 C50 119.2(2)
C48 C49 H49A 120.4
C50 C49 H49A 120.4
C45 C50 C49 121.40(19)
C45 C50 H50A 119.3
C49 C50 H50A 119.3

loop_
_geom_bond_atom_site_label_1
_geom_bond_atom_site_label_2
_geom_bond_distance
S1 O1 1.4414(16)
S1 O2 1.4472(15)
S1 O3 1.4664(15)
S1 C48 1.770(2)
S2 O4 1.4398(16)
S2 O6 1.4432(18)
S2 O5 1.4539(17)
S2 C39 1.775(2)
O1W H1W1 0.85(2)
O1W H1W2 0.85(2)
N1 C1 1.506(3)
N1 H1N1 0.86(2)
N1 H1N2 0.86(2)
N1 H1N3 0.88(2)
N2 C20 1.519(2)
N2 H2N1 0.86(2)
N2 H2N2 0.88(2)
N2 H2N3 0.88(2)
C1 C8 1.524(3)
C1 C2 1.535(3)
C1 C14 1.549(3)
C2 C3 1.379(3)
C2 C7 1.380(3)
C3 C4 1.390(4)
C3 H3A 0.9300
C4 C5 1.372(4)
C4 H4A 0.9300
C5 C6 1.360(4)
C5 H5A 0.9300
C6 C7 1.382(4)
C6 H6A 0.9300
C7 H7A 0.9300
C8 C13 1.385(3)
C8 C9 1.387(3)
C9 C10 1.378(3)
C9 H9A 0.9300
C10 C11 1.377(4)
C10 H10A 0.9300
C11 C12 1.360(4)
C11 H11A 0.9300
C12 C13 1.385(3)
C12 H12A 0.9300
C13 H13A 0.9300
C14 C15 1.372(3)
C14 C19 1.389(3)
C15 C16 1.398(3)
C15 H15A 0.9300
C16 C17 1.367(4)
C16 H16A 0.9300
C17 C18 1.375(3)
C17 H17A 0.9300
C18 C19 1.384(3)
C18 H18A 0.9300
C19 H19A 0.9300
C20 C27 1.529(3)
C20 C21 1.534(3)
C20 C33 1.540(3)
C21 C22 1.378(3)
C21 C26 1.383(3)
C22 C23 1.378(4)
C22 H22A 0.9300
C23 C24 1.373(4)
C23 H23A 0.9300
C24 C25 1.358(4)
C24 H24A 0.9300
C25 C26 1.375(3)
C25 H25A 0.9300
C26 H26A 0.9300
C27 C32 1.388(3)
C27 C28 1.396(3)
C28 C29 1.378(3)
C28 H28A 0.9300
C29 C30 1.362(4)
C29 H29A 0.9300
C30 C31 1.381(4)
C30 H30A 0.9300
C31 C32 1.377(4)
C31 H31A 0.9300
C32 H32A 0.9300
C33 C34 1.378(3)
C33 C38 1.387(3)
C34 C35 1.383(3)
C34 H34A 0.9300
C35 C36 1.374(4)
C35 H35A 0.9300
C36 C37 1.346(4)
C36 H36A 0.9300
C37 C38 1.395(4)
C37 H37A 0.9300
C38 H38A 0.9300
C39 C44 1.372(3)
C39 C40 1.373(3)
C40 C41 1.393(3)
C40 H40A 0.9300
C41 C42 1.377(3)
C41 H41A 0.9300
C42 C43 1.380(3)
C42 C45 1.494(3)
C43 C44 1.384(3)
C43 H43A 0.9300
C44 H44A 0.9300
C45 C50 1.372(3)
C45 C46 1.395(3)
C46 C47 1.378(3)
C46 H46A 0.9300
C47 C48 1.377(3)
C47 H47A 0.9300
C48 C49 1.382(3)
C49 C50 1.389(3)
C49 H49A 0.9300
C50 H50A 0.9300

loop_
_geom_hbond_atom_site_label_D
_geom_hbond_atom_site_label_H
_geom_hbond_atom_site_label_A
_geom_hbond_distance_DH
_geom_hbond_distance_HA
_geom_hbond_distance_DA
_geom_hbond_angle_DHA
_geom_hbond_site_symmetry_A
O1W H1W1 O6 0.85(2) 1.941(12) 2.767(2) 165(3) .
O1W H1W2 O3 0.85(2) 2.062(14) 2.882(2) 161(3) 1_544
N1 H1N1 O1 0.86(2) 1.928(12) 2.743(2) 157.7(18) .
N1 H1N2 O5 0.86(2) 1.917(10) 2.783(2) 171(2) 1_566
N1 H1N3 O1W 0.88(2) 2.018(13) 2.857(3) 158.9(19) 1_566
N2 H2N1 O3 0.86(2) 2.085(9) 2.948(2) 171.2(17) 1_544
N2 H2N2 O2 0.88(2) 1.923(10) 2.801(2) 172.0(17) 2_565
N2 H2N3 O4 0.88(2) 1.904(10) 2.774(2) 168.1(19) .

loop_
_geom_torsion_atom_site_label_1
_geom_torsion_atom_site_label_2
_geom_torsion_atom_site_label_3
_geom_torsion_atom_site_label_4
_geom_torsion
N1 C1 C2 C3 -40.8(3)
C8 C1 C2 C3 -159.0(2)
C14 C1 C2 C3 75.4(3)
N1 C1 C2 C7 141.4(2)
C8 C1 C2 C7 23.3(3)
C14 C1 C2 C7 -102.3(2)
C7 C2 C3 C4 -0.1(4)
C1 C2 C3 C4 -177.9(2)
C2 C3 C4 C5 0.4(5)
C3 C4 C5 C6 0.3(5)
C4 C5 C6 C7 -1.2(5)
C3 C2 C7 C6 -0.8(4)
C1 C2 C7 C6 177.0(2)
C5 C6 C7 C2 1.5(5)
N1 C1 C8 C13 137.4(2)
C2 C1 C8 C13 -104.3(2)
C14 C1 C8 C13 21.6(3)
N1 C1 C8 C9 -46.9(3)
C2 C1 C8 C9 71.4(2)
C14 C1 C8 C9 -162.73(19)
C13 C8 C9 C10 -0.6(4)
C1 C8 C9 C10 -176.5(2)
C8 C9 C10 C11 1.1(4)
C9 C10 C11 C12 -0.9(4)
C10 C11 C12 C13 0.2(4)
C9 C8 C13 C12 -0.1(4)
C1 C8 C13 C12 175.7(2)
C11 C12 C13 C8 0.2(4)
N1 C1 C14 C15 138.9(2)
C8 C1 C14 C15 -104.2(2)
C2 C1 C14 C15 21.4(3)
N1 C1 C14 C19 -44.3(3)
C8 C1 C14 C19 72.6(3)
C2 C1 C14 C19 -161.8(2)
C19 C14 C15 C16 -0.3(4)
C1 C14 C15 C16 176.6(2)
C14 C15 C16 C17 1.0(4)
C15 C16 C17 C18 -0.4(5)
C16 C17 C18 C19 -0.9(4)
C17 C18 C19 C14 1.6(4)
C15 C14 C19 C18 -1.0(4)
C1 C14 C19 C18 -177.9(2)
N2 C20 C21 C22 58.3(3)
C27 C20 C21 C22 175.1(2)
C33 C20 C21 C22 -58.4(3)
N2 C20 C21 C26 -119.0(2)
C27 C20 C21 C26 -2.2(3)
C33 C20 C21 C26 124.3(2)
C26 C21 C22 C23 -0.5(4)
C20 C21 C22 C23 -177.9(2)
C21 C22 C23 C24 1.3(4)
C22 C23 C24 C25 -1.3(4)
C23 C24 C25 C26 0.5(4)
C24 C25 C26 C21 0.3(4)
C22 C21 C26 C25 -0.3(4)
C20 C21 C26 C25 177.0(2)
N2 C20 C27 C32 -151.8(2)
C21 C20 C27 C32 92.5(2)
C33 C20 C27 C32 -34.9(3)
N2 C20 C27 C28 32.5(3)
C21 C20 C27 C28 -83.2(2)
C33 C20 C27 C28 149.3(2)
C32 C27 C28 C29 1.3(3)
C20 C27 C28 C29 177.1(2)
C27 C28 C29 C30 -0.4(4)
C28 C29 C30 C31 -0.6(4)
C29 C30 C31 C32 0.6(5)
C30 C31 C32 C27 0.4(4)
C28 C27 C32 C31 -1.3(4)
C20 C27 C32 C31 -177.2(2)
N2 C20 C33 C34 49.5(2)
C27 C20 C33 C34 -67.7(2)
C21 C20 C33 C34 165.36(19)
N2 C20 C33 C38 -134.0(2)
C27 C20 C33 C38 108.8(2)
C21 C20 C33 C38 -18.1(3)
C38 C33 C34 C35 0.6(3)
C20 C33 C34 C35 177.3(2)
C33 C34 C35 C36 -1.3(4)
C34 C35 C36 C37 1.1(4)
C35 C36 C37 C38 -0.2(4)
C34 C33 C38 C37 0.3(4)
C20 C33 C38 C37 -176.4(2)
C36 C37 C38 C33 -0.5(4)
O4 S2 C39 C44 -25.6(2)
O6 S2 C39 C44 94.2(2)
O5 S2 C39 C44 -146.15(19)
O4 S2 C39 C40 158.1(2)
O6 S2 C39 C40 -82.1(2)
O5 S2 C39 C40 37.6(2)
C44 C39 C40 C41 -0.7(4)
S2 C39 C40 C41 175.6(2)
C39 C40 C41 C42 0.5(4)
C40 C41 C42 C43 0.1(4)
C40 C41 C42 C45 179.2(2)
C41 C42 C43 C44 -0.5(4)
C45 C42 C43 C44 -179.6(2)
C40 C39 C44 C43 0.3(4)
S2 C39 C44 C43 -175.95(18)
C42 C43 C44 C39 0.3(4)
C41 C42 C45 C50 -142.3(2)
C43 C42 C45 C50 36.8(3)
C41 C42 C45 C46 36.3(3)
C43 C42 C45 C46 -144.6(2)
C50 C45 C46 C47 1.3(3)
C42 C45 C46 C47 -177.3(2)
C45 C46 C47 C48 0.5(4)
C46 C47 C48 C49 -2.3(3)
C46 C47 C48 S1 176.66(17)
O1 S1 C48 C47 -39.6(2)
O2 S1 C48 C47 -161.31(17)
O3 S1 C48 C47 80.37(19)
O1 S1 C48 C49 139.40(18)
O2 S1 C48 C49 17.7(2)
O3 S1 C48 C49 -100.62(18)
C47 C48 C49 C50 2.5(3)
S1 C48 C49 C50 -176.55(16)
C46 C45 C50 C49 -1.2(3)
C42 C45 C50 C49 177.5(2)
C48 C49 C50 C45 -0.7(3)
